data_4125783
loop_
_publ_author_name
'Ro\,sca, Drago\,s-Adrian'
'Radkowski, Karin'
'Wolf, Larry M.'
'Wagh, Minal'
'Goddard, Richard'
'Thiel, Walter'
'F\"urstner, Alois'

_publ_section_title
;
 Ruthenium-Catalyzed Alkyne trans-Hydrometalation: Mechanistic Insights
 and Preparative Implications.
;
_journal_issue 6
_journal_name_full 'Journal of the American Chemical Society'
_journal_page_first 2443
_journal_page_last 2455
_journal_paper_doi 10.1021/jacs.6b12517
_journal_volume 139
_journal_year 2017
_chemical_compound_source 'see paper'
_chemical_formula_moiety 'C19 H29 Cl O Ru'
_chemical_formula_sum 'C19 H29 Cl O Ru'
_chemical_formula_weight 409.94
_chemical_name_systematic
;
 Pentamethyl-hapto-5-cyclopentadienyl-chloro-1-hydroxycyclohexyl-prop-2-ynyl-ruthenium(ii)
;
_space_group_crystal_system monoclinic
_space_group_IT_number 14
_space_group_name_Hall '-P 2yn'
_space_group_name_H-M_alt 'P 1 21/n 1'
_symmetry_cell_setting monoclinic
_symmetry_Int_Tables_number 14
_symmetry_space_group_name_Hall '-P 2yn'
_symmetry_space_group_name_H-M 'P 1 21/n 1'
_atom_sites_solution_hydrogens mixed
_atom_sites_solution_primary direct
_atom_sites_solution_secondary difmap
_audit_block_code ROD-RA-106-01_9242sadabs_4
_audit_creation_date 2015-02-16
_audit_creation_method SHELXL-2014/7
_cell_angle_alpha 90
_cell_angle_beta 97.786(2)
_cell_angle_gamma 90
_cell_formula_units_Z 8
_cell_length_a 8.7071(9)
_cell_length_b 18.0486(19)
_cell_length_c 23.181(3)
_cell_measurement_reflns_used 9103
_cell_measurement_temperature 100(2)
_cell_measurement_theta_max 32.7461
_cell_measurement_theta_min 2.6168
_cell_volume 3609.3(7)
_computing_cell_refinement 'SAINT software (Bruker AXS, 2004)'
_computing_data_collection 'APEX2 (Bruker AXS, 2005-2013)'
_computing_data_reduction 'SAINT software (Bruker AXS, 2004)'
_computing_molecular_graphics 'DIAMOND (Crystal Impact GbR, 1997-2012)'
_computing_structure_refinement 'SHELXL (G. M. Sheldrick, 2013)'
_computing_structure_solution 'SHELXT (G. M. Sheldrick, 2015)'
_diffrn_ambient_temperature 100(2)
_diffrn_detector_area_resol_mean 66.67
_diffrn_measured_fraction_theta_full 0.999
_diffrn_measured_fraction_theta_max 0.991
_diffrn_measurement_device_type 'Bruker-AXS Kappa Mach3 APEX-II'
_diffrn_measurement_method 'CCD \f- and \w-scans'
_diffrn_radiation_monochromator 'Incoatec Helios mirrors'
_diffrn_radiation_type Mo-K\a
_diffrn_radiation_wavelength 0.71073
_diffrn_reflns_av_R_equivalents 0.1370
_diffrn_reflns_av_unetI/netI 0.0847
_diffrn_reflns_Laue_measured_fraction_full 0.999
_diffrn_reflns_Laue_measured_fraction_max 0.991
_diffrn_reflns_limit_h_max 13
_diffrn_reflns_limit_h_min -13
_diffrn_reflns_limit_k_max 28
_diffrn_reflns_limit_k_min -28
_diffrn_reflns_limit_l_max 36
_diffrn_reflns_limit_l_min -36
_diffrn_reflns_number 129000
_diffrn_reflns_point_group_measured_fraction_full 0.999
_diffrn_reflns_point_group_measured_fraction_max 0.991
_diffrn_reflns_theta_full 25.242
_diffrn_reflns_theta_max 34.501
_diffrn_reflns_theta_min 2.257
_diffrn_source 1\mS
_exptl_absorpt_coefficient_mu 1.017
_exptl_absorpt_correction_T_max 0.98098
_exptl_absorpt_correction_T_min 0.86469
_exptl_absorpt_correction_type gaussian
_exptl_absorpt_process_details 'SADABS (Bruker AXS, 2012)'
_exptl_crystal_colour red
_exptl_crystal_density_diffrn 1.509
_exptl_crystal_description needle
_exptl_crystal_F_000 1696
_exptl_crystal_size_max 0.28
_exptl_crystal_size_mid 0.02
_exptl_crystal_size_min 0.02
_refine_diff_density_max 1.267
_refine_diff_density_min -1.534
_refine_diff_density_rms 0.162
_refine_ls_extinction_method none
_refine_ls_goodness_of_fit_ref 1.019
_refine_ls_hydrogen_treatment mixed
_refine_ls_matrix_type full
_refine_ls_number_parameters 411
_refine_ls_number_reflns 15152
_refine_ls_number_restraints 0
_refine_ls_restrained_S_all 1.019
_refine_ls_R_factor_all 0.0961
_refine_ls_R_factor_gt 0.0469
_refine_ls_shift/su_max 0.002
_refine_ls_shift/su_mean 0.000
_refine_ls_structure_factor_coef Fsqd
_refine_ls_weighting_details 'w=1/[\s^2^(Fo^2^)+(0.0394P)^2^+0.9759P] where P=(Fo^2^+2Fc^2^)/3'
_refine_ls_weighting_scheme calc
_refine_ls_wR_factor_gt 0.0877
_refine_ls_wR_factor_ref 0.1028
_reflns_Friedel_coverage 0.000
_reflns_number_gt 9885
_reflns_number_total 15152
_reflns_threshold_expression 'I > 2\s(I)'
_cod_data_source_file ja6b12517_si_003.cif
_cod_data_source_block 4
_cod_original_cell_volume 3609.4(7)
_cod_original_sg_symbol_Hall '-p 2yn'
_cod_original_sg_symbol_H-M P21/n
_cod_database_code 4125783
_shelx_shelxl_version_number 2014/7
_shelx_space_group_comment
;
The symmetry employed for this shelxl refinement is uniquely defined
by the following loop, which should always be used as a source of
symmetry information in preference to the above space-group names.
They are only intended as comments.
;
_shelx_estimated_absorpt_t_min 0.738
_shelx_estimated_absorpt_t_max 0.970

loop_
_space_group_symop_operation_xyz
'x, y, z'
'-x+1/2, y+1/2, -z+1/2'
'-x, -y, -z'
'x-1/2, -y-1/2, z-1/2'

loop_
_atom_site_label
_atom_site_type_symbol
_atom_site_fract_x
_atom_site_fract_y
_atom_site_fract_z
_atom_site_U_iso_or_equiv
_atom_site_adp_type
_atom_site_occupancy
_atom_site_site_symmetry_order
_atom_site_calc_flag
_atom_site_refinement_flags_posn
_atom_site_refinement_flags_adp
C1 C 0.6791(3) 0.89927(14) 0.61410(11) 0.0134(5) Uani 1 1 d . .
C2 C 0.5329(3) 0.90308(14) 0.60459(12) 0.0145(5) Uani 1 1 d . .
C3 C 0.3985(3) 0.94849(17) 0.57955(14) 0.0227(6) Uani 1 1 d . .
H3A H 0.3531 0.9273 0.5422 0.034 Uiso 1 1 calc R U
H3B H 0.4329 0.9993 0.5735 0.034 Uiso 1 1 calc R U
H3C H 0.3208 0.9490 0.6064 0.034 Uiso 1 1 calc R U
C4 C 0.8296(3) 0.94014(14) 0.61223(11) 0.0134(5) Uani 1 1 d . .
C5 C 0.8788(3) 0.97688(16) 0.67115(11) 0.0164(5) Uani 1 1 d . .
H5A H 0.9048 0.9380 0.7010 0.020 Uiso 1 1 calc R U
H5B H 0.7908 1.0059 0.6822 0.020 Uiso 1 1 calc R U
C6 C 1.0184(3) 1.02804(16) 0.67060(13) 0.0201(6) Uani 1 1 d . .
H6A H 1.1106 0.9983 0.6647 0.024 Uiso 1 1 calc R U
H6B H 1.0407 1.0536 0.7086 0.024 Uiso 1 1 calc R U
C7 C 0.9872(3) 1.08564(16) 0.62195(13) 0.0218(6) Uani 1 1 d . .
H7A H 0.9004 1.1180 0.6295 0.026 Uiso 1 1 calc R U
H7B H 1.0803 1.1170 0.6214 0.026 Uiso 1 1 calc R U
C8 C 0.9474(3) 1.04808(17) 0.56354(12) 0.0206(6) Uani 1 1 d . .
H8A H 1.0368 1.0182 0.5549 0.025 Uiso 1 1 calc R U
H8B H 0.9257 1.0861 0.5327 0.025 Uiso 1 1 calc R U
C9 C 0.8054(3) 0.99791(15) 0.56353(12) 0.0168(5) Uani 1 1 d . .
H9A H 0.7139 1.0287 0.5685 0.020 Uiso 1 1 calc R U
H9B H 0.7840 0.9723 0.5255 0.020 Uiso 1 1 calc R U
C10 C 0.5398(3) 0.68696(14) 0.67076(12) 0.0143(5) Uani 1 1 d . .
C11 C 0.4696(3) 0.70177(15) 0.61303(12) 0.0144(5) Uani 1 1 d . .
C12 C 0.3587(3) 0.76083(14) 0.61505(11) 0.0131(5) Uani 1 1 d . .
C13 C 0.3689(3) 0.78483(14) 0.67453(11) 0.0125(5) Uani 1 1 d . .
C14 C 0.4845(3) 0.73991(14) 0.70862(11) 0.0125(5) Uani 1 1 d . .
C15 C 0.6534(3) 0.62653(15) 0.68824(13) 0.0189(6) Uani 1 1 d . .
H15A H 0.5979 0.5797 0.6909 0.028 Uiso 1 1 calc R U
H15B H 0.7125 0.6383 0.7262 0.028 Uiso 1 1 calc R U
H15C H 0.7245 0.6219 0.6591 0.028 Uiso 1 1 calc R U
C16 C 0.4923(3) 0.65750(16) 0.56047(12) 0.0208(6) Uani 1 1 d . .
H16A H 0.4577 0.6864 0.5253 0.031 Uiso 1 1 calc R U
H16B H 0.4318 0.6117 0.5598 0.031 Uiso 1 1 calc R U
H16C H 0.6024 0.6453 0.5617 0.031 Uiso 1 1 calc R U
C17 C 0.2405(3) 0.78435(16) 0.56556(12) 0.0178(5) Uani 1 1 d . .
H17A H 0.1928 0.8310 0.5755 0.027 Uiso 1 1 calc R U
H17B H 0.1604 0.7461 0.5582 0.027 Uiso 1 1 calc R U
H17C H 0.2907 0.7914 0.5306 0.027 Uiso 1 1 calc R U
C18 C 0.2645(3) 0.83886(15) 0.69894(12) 0.0164(5) Uani 1 1 d . .
H18A H 0.1749 0.8126 0.7103 0.025 Uiso 1 1 calc R U
H18B H 0.2290 0.8761 0.6694 0.025 Uiso 1 1 calc R U
H18C H 0.3213 0.8633 0.7331 0.025 Uiso 1 1 calc R U
C19 C 0.5274(3) 0.74277(16) 0.77303(12) 0.0182(5) Uani 1 1 d . .
H19A H 0.4986 0.7911 0.7875 0.027 Uiso 1 1 calc R U
H19B H 0.6394 0.7355 0.7828 0.027 Uiso 1 1 calc R U
H19C H 0.4723 0.7036 0.7911 0.027 Uiso 1 1 calc R U
C21 C 0.1602(3) 0.34765(14) 0.60376(11) 0.0140(5) Uani 1 1 d . .
C22 C 0.0136(3) 0.34420(14) 0.59733(12) 0.0142(5) Uani 1 1 d . .
C23 C -0.1240(3) 0.29771(16) 0.57747(13) 0.0194(6) Uani 1 1 d . .
H23A H -0.0900 0.2483 0.5672 0.029 Uiso 1 1 calc R U
H23B H -0.1842 0.3206 0.5433 0.029 Uiso 1 1 calc R U
H23C H -0.1885 0.2936 0.6088 0.029 Uiso 1 1 calc R U
C24 C 0.3072(3) 0.30546(15) 0.59991(12) 0.0148(5) Uani 1 1 d . .
C25 C 0.3667(3) 0.27387(16) 0.66060(12) 0.0170(5) Uani 1 1 d . .
H25A H 0.3974 0.3153 0.6877 0.020 Uiso 1 1 calc R U
H25B H 0.2816 0.2465 0.6755 0.020 Uiso 1 1 calc R U
C26 C 0.5051(3) 0.22186(17) 0.65964(13) 0.0215(6) Uani 1 1 d . .
H26A H 0.5946 0.2503 0.6493 0.026 Uiso 1 1 calc R U
H26B H 0.5348 0.2005 0.6989 0.026 Uiso 1 1 calc R U
C27 C 0.4663(3) 0.15950(17) 0.61582(14) 0.0230(6) Uani 1 1 d . .
H27A H 0.5589 0.1280 0.6147 0.028 Uiso 1 1 calc R U
H27B H 0.3832 0.1282 0.6282 0.028 Uiso 1 1 calc R U
C28 C 0.4133(4) 0.19031(17) 0.55538(13) 0.0248(6) Uani 1 1 d . .
H28A H 0.3843 0.1489 0.5281 0.030 Uiso 1 1 calc R U
H28B H 0.4999 0.2176 0.5415 0.030 Uiso 1 1 calc R U
C29 C 0.2750(3) 0.24212(15) 0.55561(12) 0.0188(6) Uani 1 1 d . .
H29A H 0.1849 0.2132 0.5648 0.023 Uiso 1 1 calc R U
H29B H 0.2476 0.2634 0.5162 0.023 Uiso 1 1 calc R U
C30 C -0.1552(3) 0.49118(15) 0.60319(12) 0.0157(5) Uani 1 1 d . .
C31 C -0.0422(3) 0.54967(15) 0.60253(12) 0.0162(5) Uani 1 1 d . .
C32 C 0.0289(3) 0.56264(14) 0.66004(12) 0.0146(5) Uani 1 1 d . .
C33 C -0.0271(3) 0.50897(14) 0.69717(11) 0.0134(5) Uani 1 1 d . .
C34 C -0.1447(3) 0.46579(15) 0.66254(12) 0.0140(5) Uani 1 1 d . .
C35 C -0.2751(3) 0.47045(17) 0.55368(13) 0.0222(6) Uani 1 1 d . .
H35A H -0.2270 0.4668 0.5179 0.033 Uiso 1 1 calc R U
H35B H -0.3563 0.5084 0.5488 0.033 Uiso 1 1 calc R U
H35C H -0.3207 0.4226 0.5618 0.033 Uiso 1 1 calc R U
C36 C -0.0191(4) 0.59501(18) 0.55027(13) 0.0260(7) Uani 1 1 d . .
H36A H 0.0908 0.6079 0.5520 0.039 Uiso 1 1 calc R U
H36B H -0.0808 0.6405 0.5498 0.039 Uiso 1 1 calc R U
H36C H -0.0522 0.5664 0.5148 0.039 Uiso 1 1 calc R U
C37 C 0.1447(3) 0.62182(16) 0.67919(14) 0.0214(6) Uani 1 1 d . .
H37A H 0.2101 0.6060 0.7148 0.032 Uiso 1 1 calc R U
H37B H 0.0903 0.6676 0.6868 0.032 Uiso 1 1 calc R U
H37C H 0.2096 0.6307 0.6485 0.032 Uiso 1 1 calc R U
C38 C 0.0158(3) 0.50537(16) 0.76174(12) 0.0195(6) Uani 1 1 d . .
H38A H 0.1273 0.5143 0.7717 0.029 Uiso 1 1 calc R U
H38B H -0.0098 0.4562 0.7757 0.029 Uiso 1 1 calc R U
H38C H -0.0419 0.5432 0.7802 0.029 Uiso 1 1 calc R U
C39 C -0.2516(3) 0.41288(15) 0.68630(13) 0.0179(5) Uani 1 1 d . .
H39A H -0.1953 0.3863 0.7195 0.027 Uiso 1 1 calc R U
H39B H -0.2916 0.3773 0.6560 0.027 Uiso 1 1 calc R U
H39C H -0.3382 0.4402 0.6991 0.027 Uiso 1 1 calc R U
O1 O 0.9482(2) 0.89216(11) 0.59754(9) 0.0188(4) Uani 1 1 d . .
H1 H 0.9490 0.8531 0.6173 0.028 Uiso 1 1 calc R U
O2 O 0.4230(2) 0.35077(11) 0.57932(9) 0.0217(4) Uani 1 1 d . .
H2 H 0.4312 0.3907 0.5980 0.033 Uiso 1 1 calc R U
Cl1 Cl 0.85287(8) 0.77498(4) 0.68221(4) 0.02957(18) Uani 1 1 d . .
Cl2 Cl 0.34211(8) 0.47964(5) 0.65613(5) 0.0369(2) Uani 1 1 d . .
Ru1 Ru 0.58824(2) 0.80339(2) 0.64402(2) 0.01074(5) Uani 1 1 d . .
Ru2 Ru 0.07345(2) 0.44629(2) 0.63081(2) 0.01143(5) Uani 1 1 d . .

loop_
_atom_site_aniso_label
_atom_site_aniso_U_11
_atom_site_aniso_U_22
_atom_site_aniso_U_33
_atom_site_aniso_U_23
_atom_site_aniso_U_13
_atom_site_aniso_U_12
C1 0.0166(12) 0.0101(11) 0.0138(12) 0.0012(9) 0.0034(10) -0.0012(9)
C2 0.0155(12) 0.0116(12) 0.0164(13) 0.0006(9) 0.0018(10) 0.0017(10)
C3 0.0137(12) 0.0187(14) 0.0341(17) 0.0087(12) -0.0023(12) 0.0014(11)
C4 0.0105(10) 0.0123(12) 0.0180(13) 0.0003(10) 0.0044(9) -0.0007(9)
C5 0.0166(12) 0.0194(13) 0.0132(13) 0.0009(10) 0.0022(10) -0.0032(11)
C6 0.0182(13) 0.0211(14) 0.0218(15) -0.0026(11) 0.0051(11) -0.0069(11)
C7 0.0225(14) 0.0179(14) 0.0255(15) -0.0023(11) 0.0054(12) -0.0059(12)
C8 0.0221(13) 0.0204(14) 0.0197(14) 0.0047(11) 0.0042(11) -0.0038(12)
C9 0.0169(12) 0.0173(13) 0.0165(13) 0.0035(10) 0.0032(10) -0.0024(10)
C10 0.0123(11) 0.0096(12) 0.0214(13) -0.0007(9) 0.0039(10) -0.0019(9)
C11 0.0114(10) 0.0143(12) 0.0180(13) -0.0018(10) 0.0037(10) -0.0030(10)
C12 0.0099(10) 0.0132(12) 0.0163(13) -0.0001(9) 0.0017(10) -0.0012(9)
C13 0.0098(10) 0.0105(11) 0.0178(13) 0.0012(9) 0.0043(10) -0.0027(9)
C14 0.0108(10) 0.0117(11) 0.0151(12) 0.0018(9) 0.0017(9) -0.0008(9)
C15 0.0176(12) 0.0125(12) 0.0269(15) 0.0004(11) 0.0041(11) 0.0025(10)
C16 0.0232(14) 0.0188(14) 0.0213(14) -0.0054(11) 0.0065(12) 0.0016(11)
C17 0.0151(12) 0.0193(14) 0.0184(14) -0.0004(10) -0.0001(11) -0.0017(10)
C18 0.0142(11) 0.0163(13) 0.0188(13) -0.0021(10) 0.0032(10) 0.0039(10)
C19 0.0170(12) 0.0206(14) 0.0166(13) 0.0023(10) 0.0013(11) 0.0008(11)
C21 0.0179(12) 0.0114(12) 0.0129(12) -0.0004(9) 0.0032(10) 0.0022(10)
C22 0.0159(12) 0.0102(11) 0.0166(13) 0.0024(9) 0.0025(10) 0.0007(10)
C23 0.0166(12) 0.0159(13) 0.0249(15) -0.0046(11) 0.0004(11) -0.0019(11)
C24 0.0128(11) 0.0115(11) 0.0211(13) 0.0009(10) 0.0059(10) 0.0021(10)
C25 0.0146(12) 0.0205(14) 0.0157(13) 0.0007(10) 0.0015(10) 0.0038(11)
C26 0.0148(12) 0.0234(15) 0.0259(16) 0.0001(12) 0.0010(11) 0.0053(11)
C27 0.0206(13) 0.0161(14) 0.0326(17) -0.0016(12) 0.0049(13) 0.0033(11)
C28 0.0310(16) 0.0173(14) 0.0280(16) -0.0032(12) 0.0108(13) 0.0052(13)
C29 0.0220(13) 0.0154(13) 0.0191(14) -0.0014(10) 0.0029(11) 0.0013(11)
C30 0.0140(11) 0.0148(13) 0.0186(13) -0.0011(10) 0.0026(10) 0.0038(10)
C31 0.0165(12) 0.0141(12) 0.0188(13) 0.0028(10) 0.0051(10) 0.0024(10)
C32 0.0101(10) 0.0113(12) 0.0226(14) -0.0007(10) 0.0036(10) 0.0026(9)
C33 0.0097(10) 0.0137(12) 0.0167(13) -0.0019(9) 0.0019(10) 0.0010(9)
C34 0.0101(10) 0.0128(12) 0.0196(13) -0.0003(10) 0.0033(10) 0.0009(9)
C35 0.0191(13) 0.0235(15) 0.0217(15) -0.0021(12) -0.0053(12) 0.0044(12)
C36 0.0319(16) 0.0231(16) 0.0241(16) 0.0095(12) 0.0081(13) 0.0048(13)
C37 0.0160(12) 0.0144(13) 0.0341(17) -0.0017(12) 0.0050(12) -0.0035(11)
C38 0.0193(13) 0.0207(14) 0.0179(14) -0.0015(11) 0.0009(11) 0.0024(11)
C39 0.0132(11) 0.0156(13) 0.0263(15) 0.0019(11) 0.0077(11) -0.0019(10)
O1 0.0160(9) 0.0131(9) 0.0287(11) 0.0019(8) 0.0080(8) 0.0018(8)
O2 0.0210(10) 0.0155(10) 0.0321(12) -0.0009(8) 0.0162(9) -0.0022(8)
Cl1 0.0112(3) 0.0233(4) 0.0521(5) 0.0191(3) -0.0033(3) -0.0018(3)
Cl2 0.0104(3) 0.0257(4) 0.0737(7) -0.0252(4) 0.0021(4) -0.0011(3)
Ru1 0.00853(8) 0.00978(9) 0.01400(10) 0.00033(7) 0.00185(7) -0.00041(7)
Ru2 0.00938(8) 0.01027(9) 0.01487(10) -0.00052(7) 0.00242(7) -0.00008(7)

loop_
_atom_type_symbol
_atom_type_description
_atom_type_scat_dispersion_real
_atom_type_scat_dispersion_imag
_atom_type_scat_source
C C 0.0033 0.0016 'International Tables Vol C Tables 4.2.6.8 and 6.1.1.4'
H H 0.0000 0.0000 'International Tables Vol C Tables 4.2.6.8 and 6.1.1.4'
O O 0.0106 0.0060 'International Tables Vol C Tables 4.2.6.8 and 6.1.1.4'
Cl Cl 0.1484 0.1585 'International Tables Vol C Tables 4.2.6.8 and 6.1.1.4'
Ru Ru -1.2594 0.8363 'International Tables Vol C Tables 4.2.6.8 and 6.1.1.4'

loop_
_exptl_crystal_face_index_h
_exptl_crystal_face_index_k
_exptl_crystal_face_index_l
_exptl_crystal_face_perp_dist
0.00 -1.00 0.00 0.0010
0.00 1.00 0.00 0.0200
1.00 0.00 0.00 0.1200
0.00 0.00 -1.00 0.0150
0.00 0.00 1.00 0.0050
-1.00 2.00 1.00 0.1100

loop_
_geom_angle_atom_site_label_1
_geom_angle_atom_site_label_2
_geom_angle_atom_site_label_3
_geom_angle
C2 C1 C4 145.7(3)
C2 C1 Ru1 71.40(16)
C4 C1 Ru1 142.6(2)
C1 C2 C3 145.3(3)
C1 C2 Ru1 72.76(17)
C3 C2 Ru1 142.0(2)
O1 C4 C1 111.7(2)
O1 C4 C5 110.7(2)
C1 C4 C5 109.1(2)
O1 C4 C9 105.6(2)
C1 C4 C9 108.7(2)
C5 C4 C9 111.0(2)
C4 C5 C6 112.5(2)
C5 C6 C7 110.8(2)
C8 C7 C6 110.6(2)
C7 C8 C9 110.6(2)
C4 C9 C8 111.8(2)
C11 C10 C14 108.4(2)
C11 C10 C15 125.4(2)
C14 C10 C15 126.2(3)
C11 C10 Ru1 68.70(15)
C14 C10 Ru1 68.56(14)
C15 C10 Ru1 128.06(18)
C10 C11 C12 108.2(2)
C10 C11 C16 125.6(2)
C12 C11 C16 125.8(2)
C10 C11 Ru1 73.93(15)
C12 C11 Ru1 69.94(15)
C16 C11 Ru1 127.64(18)
C13 C12 C11 107.4(2)
C13 C12 C17 126.7(2)
C11 C12 C17 125.4(2)
C13 C12 Ru1 70.14(14)
C11 C12 Ru1 71.21(14)
C17 C12 Ru1 130.47(19)
C12 C13 C14 107.7(2)
C12 C13 C18 126.7(2)
C14 C13 C18 125.0(2)
C12 C13 Ru1 70.95(14)
C14 C13 Ru1 71.52(14)
C18 C13 Ru1 129.43(18)
C10 C14 C13 108.0(2)
C10 C14 C19 125.5(2)
C13 C14 C19 126.3(2)
C10 C14 Ru1 73.90(15)
C13 C14 Ru1 69.56(14)
C19 C14 Ru1 126.88(18)
C22 C21 C24 145.2(3)
C22 C21 Ru2 70.97(17)
C24 C21 Ru2 143.6(2)
C21 C22 C23 145.4(3)
C21 C22 Ru2 73.10(17)
C23 C22 Ru2 141.5(2)
O2 C24 C21 112.0(2)
O2 C24 C29 106.0(2)
C21 C24 C29 109.7(2)
O2 C24 C25 110.6(2)
C21 C24 C25 108.5(2)
C29 C24 C25 110.1(2)
C26 C25 C24 112.4(2)
C27 C26 C25 111.0(2)
C28 C27 C26 110.9(3)
C27 C28 C29 111.2(2)
C28 C29 C24 112.7(2)
C34 C30 C31 106.7(2)
C34 C30 C35 127.1(3)
C31 C30 C35 125.6(3)
C34 C30 Ru2 70.22(15)
C31 C30 Ru2 71.11(15)
C35 C30 Ru2 130.83(19)
C32 C31 C30 108.9(2)
C32 C31 C36 125.7(3)
C30 C31 C36 125.0(3)
C32 C31 Ru2 74.46(15)
C30 C31 Ru2 70.04(15)
C36 C31 Ru2 127.15(19)
C31 C32 C33 108.4(2)
C31 C32 C37 126.2(2)
C33 C32 C37 125.4(3)
C31 C32 Ru2 68.49(15)
C33 C32 Ru2 68.63(14)
C37 C32 Ru2 128.16(18)
C32 C33 C34 107.8(2)
C32 C33 C38 125.1(2)
C34 C33 C38 126.6(2)
C32 C33 Ru2 73.99(15)
C34 C33 Ru2 69.52(14)
C38 C33 Ru2 127.78(18)
C33 C34 C30 108.0(2)
C33 C34 C39 124.9(2)
C30 C34 C39 126.5(2)
C33 C34 Ru2 71.73(14)
C30 C34 Ru2 70.81(14)
C39 C34 Ru2 130.14(19)
C2 Ru1 C1 35.84(10)
C2 Ru1 C13 96.78(10)
C1 Ru1 C13 129.77(10)
C2 Ru1 C12 91.25(10)
C1 Ru1 C12 125.07(10)
C13 Ru1 C12 38.92(10)
C2 Ru1 C14 132.51(10)
C1 Ru1 C14 152.53(10)
C13 Ru1 C14 38.92(9)
C12 Ru1 C14 64.80(10)
C2 Ru1 C11 121.38(11)
C1 Ru1 C11 141.46(10)
C13 Ru1 C11 64.85(10)
C12 Ru1 C11 38.85(10)
C14 Ru1 C11 63.98(10)
C2 Ru1 C10 154.70(10)
C1 Ru1 C10 166.59(10)
C13 Ru1 C10 63.60(9)
C12 Ru1 C10 63.45(10)
C14 Ru1 C10 37.54(9)
C11 Ru1 C10 37.37(10)
C2 Ru1 Cl1 120.46(8)
C1 Ru1 Cl1 84.87(8)
C13 Ru1 Cl1 133.93(7)
C12 Ru1 Cl1 146.79(7)
C14 Ru1 Cl1 95.78(7)
C11 Ru1 Cl1 109.21(7)
C10 Ru1 Cl1 84.58(7)
C22 Ru2 C21 35.93(10)
C22 Ru2 C34 94.93(10)
C21 Ru2 C34 128.29(10)
C22 Ru2 C30 92.77(11)
C21 Ru2 C30 126.34(11)
C34 Ru2 C30 38.97(10)
C22 Ru2 C31 125.13(11)
C21 Ru2 C31 145.13(10)
C34 Ru2 C31 64.55(10)
C30 Ru2 C31 38.85(10)
C22 Ru2 C33 129.00(10)
C21 Ru2 C33 149.09(10)
C34 Ru2 C33 38.76(10)
C30 Ru2 C33 64.80(10)
C31 Ru2 C33 63.61(10)
C22 Ru2 C32 155.47(10)
C21 Ru2 C32 168.18(10)
C34 Ru2 C32 63.29(9)
C30 Ru2 C32 63.37(10)
C31 Ru2 C32 37.06(10)
C33 Ru2 C32 37.38(9)
C22 Ru2 Cl2 120.52(8)
C21 Ru2 Cl2 84.63(8)
C34 Ru2 Cl2 138.32(8)
C30 Ru2 Cl2 143.34(8)
C31 Ru2 Cl2 104.67(8)
C33 Ru2 Cl2 99.64(7)
C32 Ru2 Cl2 83.98(7)

loop_
_geom_bond_atom_site_label_1
_geom_bond_atom_site_label_2
_geom_bond_distance
C1 C2 1.264(4)
C1 C4 1.509(4)
C1 Ru1 2.062(3)
C2 C3 1.481(4)
C2 Ru1 2.046(3)
C4 O1 1.424(3)
C4 C5 1.527(4)
C4 C9 1.530(4)
C5 C6 1.528(4)
C6 C7 1.531(4)
C7 C8 1.512(4)
C8 C9 1.533(4)
C10 C11 1.419(4)
C10 C14 1.425(4)
C10 C15 1.492(4)
C10 Ru1 2.247(3)
C11 C12 1.444(4)
C11 C16 1.492(4)
C11 Ru1 2.178(3)
C12 C13 1.436(4)
C12 C17 1.495(4)
C12 Ru1 2.161(3)
C13 C14 1.442(4)
C13 C18 1.496(3)
C13 Ru1 2.151(2)
C14 C19 1.490(4)
C14 Ru1 2.177(2)
C21 C22 1.266(4)
C21 C24 1.503(4)
C21 Ru2 2.064(3)
C22 C23 1.484(4)
C22 Ru2 2.039(3)
C24 O2 1.429(3)
C24 C29 1.537(4)
C24 C25 1.541(4)
C25 C26 1.530(4)
C26 C27 1.523(4)
C27 C28 1.520(4)
C28 C29 1.525(4)
C30 C34 1.441(4)
C30 C31 1.445(4)
C30 C35 1.491(4)
C30 Ru2 2.164(3)
C31 C32 1.411(4)
C31 C36 1.498(4)
C31 Ru2 2.179(3)
C32 C33 1.425(4)
C32 C37 1.494(4)
C32 Ru2 2.256(3)
C33 C34 1.441(4)
C33 C38 1.494(4)
C33 Ru2 2.186(3)
C34 C39 1.490(4)
C34 Ru2 2.157(2)
Cl1 Ru1 2.4090(7)
Cl2 Ru2 2.4097(8)
